data_7158207
loop_
_publ_author_name
'Sysoeva, Alexandra A.'
'Novikov, Alexander S.'
'Il'in, Mikhail V.'
'Suslonov, Vitalii V.'
'Bolotin, Dmitrii S.'

_publ_section_title
;
 Predicting the catalytic activity of azolium-based halogen bond donors:
 an experimentally-verified theoretical study.
;
_journal_issue 35
_journal_name_full 'Organic &amp; biomolecular chemistry'
_journal_page_first 7611
_journal_page_last 7620
_journal_paper_doi 10.1039/d1ob01158h
_journal_volume 19
_journal_year 2021
_chemical_formula_moiety 'C13 H14 F3 I N2 O3 S'
_chemical_formula_sum 'C13 H14 F3 I N2 O3 S'
_chemical_formula_weight 462.22
_space_group_crystal_system monoclinic
_space_group_IT_number 14
_space_group_name_Hall '-P 2ybc'
_space_group_name_H-M_alt 'P 1 21/c 1'
_atom_sites_solution_hydrogens geom
_audit_creation_date 2021-05-24
_audit_creation_method
;
Olex2 1.2-ac3
(compiled 2017.01.05 svn.r3372 for Rigaku Oxford Diffraction, GUI svn.r5289)
;
_audit_update_record
;
2021-05-24 deposited with the CCDC.	2021-07-19 downloaded from the CCDC.
;
_cell_angle_alpha 90
_cell_angle_beta 97.152(4)
_cell_angle_gamma 90
_cell_formula_units_Z 4
_cell_length_a 8.3762(4)
_cell_length_b 14.1584(7)
_cell_length_c 14.0266(7)
_cell_measurement_reflns_used 11193
_cell_measurement_temperature 100(2)
_cell_measurement_theta_max 76.2960
_cell_measurement_theta_min 4.4530
_cell_volume 1650.52(14)
_computing_cell_refinement 'CrysAlisPro 1.171.40.84a (Rigaku OD, 2020)'
_computing_data_collection 'CrysAlisPro 1.171.40.84a (Rigaku OD, 2020)'
_computing_data_reduction 'CrysAlisPro 1.171.40.84a (Rigaku OD, 2020)'
_computing_molecular_graphics 'Olex2 (Dolomanov et al., 2009)'
_computing_publication_material 'Olex2 (Dolomanov et al., 2009)'
_computing_structure_refinement 'ShelXL (Sheldrick, 2015)'
_computing_structure_solution 'ShelXT (Sheldrick, 2015)'
_diffrn_ambient_environment N~2~
_diffrn_ambient_temperature 100(2)
_diffrn_detector 'Hybrid Pixel Array Detector'
_diffrn_detector_area_resol_mean 10.0000
_diffrn_detector_type HyPix
_diffrn_measured_fraction_theta_full 1.000
_diffrn_measured_fraction_theta_max 1.000
_diffrn_measurement_details
;
List of Runs (angles in degrees, time in seconds):

  # Type    Start    End  Width  t~exp~   \w     \q     \k     \f   Frames
#--------------------------------------------------------------------------
  1  \w    -24.00  67.00   0.50    0.06    --   47.20 -71.00  69.00  182
  2  \w     39.00  85.00   0.50    0.22    --  107.75 -71.00  69.00   92
  3  \w     76.00 106.00   0.50    0.22    --  107.75 -77.00 120.00   60
  4  \w     45.00  71.00   0.50    0.22    --  107.75 -61.00   0.00   52
  5  \w     38.00  70.00   0.50    0.22    --  107.75 -61.00 -30.00   64
  6  \w     36.00  62.00   0.50    0.22    --  107.75 -61.00 -90.00   52
  7  \w     41.00  97.00   0.50    0.22    --  107.75 -94.00-150.00  112
  8  \w     76.00 104.00   0.50    0.22    --  107.75 -94.00-120.00   56
  9  \w     35.00  60.00   0.50    0.22    --  107.75 -61.00-120.00   50
 10  \w     35.00  69.00   0.50    0.22    --  107.75 -61.00-150.00   68
 11  \w    141.00 177.00   0.50    0.22    --  107.75  45.00 -30.00   72
 12  \w    116.00 165.00   0.50    0.22    --  107.75  71.00-159.00   98
 13  \w     95.00 135.00   0.50    0.22    --  107.75  45.00 -30.00   80
 14  \w     75.00 115.00   0.50    0.06    --   47.20 125.00  60.00   80
 15  \w     74.00 120.00   0.50    0.06    --   47.20 125.00  30.00   92
 16  \w    134.00 160.00   0.50    0.22    --  107.75  30.00 150.00   52
 17  \w     97.00 173.00   0.50    0.22    --  107.75  15.00 120.00  152
 18  \w     49.00  74.00   0.50    0.06    --   47.20  71.00-159.00   50
 19  \w     42.00  71.00   0.50    0.22    --  107.75 -61.00  90.00   58
 20  \w    -60.00   6.00   0.50    0.06    --  -47.20  71.00-159.00  132
 21  \w    -58.00 -33.00   0.50    0.22    -- -106.00  61.00-180.00   50
 22  \w    -72.00 -46.00   0.50    0.22    -- -106.00  71.00-159.00   52
 23  \w   -121.00 -93.00   0.50    0.22    -- -106.00 -15.00 -60.00   56
 24  \w    -71.00 -46.00   0.50    0.22    -- -106.00  61.00  30.00   50
 25  \w    -97.00 -35.00   0.50    0.22    -- -106.00  77.00 150.00  124
 26  \w    -95.00 -42.00   0.50    0.06    --  -47.20 -71.00  69.00  106
 27  \w   -129.00 -83.00   0.50    0.22    -- -106.00 -77.00 150.00   92
 28  \w   -162.00-132.00   0.50    0.22    -- -106.00 -71.00  69.00   60
 29  \w   -175.00-149.00   0.50    0.22    -- -106.00 -77.00 150.00   52
 30  \w   -177.00-130.00   0.50    0.22    -- -106.00 -15.00 -60.00   94
 31  \w   -177.00-107.00   0.50    0.22    -- -106.00 -30.00-120.00  140
 32  \w    -85.00 -40.00   0.50    0.22    -- -106.00  71.00-159.00   90
 33  \w   -120.00 -94.00   0.50    0.06    --  -47.20-125.00 -30.00   52
 34  \w    -20.00  16.00   0.50    0.06    --   47.20 -19.00 150.00   72
 35  \w    -27.00  10.00   0.50    0.06    --   47.20 -19.00  90.00   74
 36  \w     39.00  70.00   0.50    0.06    --   47.20  37.00 -30.00   62
 37  \w     75.00 119.00   0.50    0.06    --   47.20  37.00 -30.00   88
 38  \w   -172.00-145.00   0.50    0.22    -- -106.00 -77.00-180.00   54
 39  \w   -123.00 -97.00   0.50    0.22    -- -106.00 -15.00  60.00   52
 40  \w   -164.00-139.00   0.50    0.22    -- -106.00 -61.00 -30.00   50
 41  \w   -168.00-130.00   0.50    0.22    -- -106.00 -61.00   0.00   76
 42  \w   -120.00 -73.00   0.50    0.22    -- -106.00-125.00  30.00   94
;
_diffrn_measurement_device 'four-circle diffractometer'
_diffrn_measurement_device_type 'XtaLAB Synergy, Single source at home/near, HyPix'
_diffrn_measurement_method '\w scans'
_diffrn_orient_matrix_type 'CrysAlisPro convention (1999,Acta A55,543-557)'
_diffrn_orient_matrix_UB_11 0.0042071000
_diffrn_orient_matrix_UB_12 0.0609425000
_diffrn_orient_matrix_UB_13 0.0912634000
_diffrn_orient_matrix_UB_21 0.1370209000
_diffrn_orient_matrix_UB_22 -0.0616779000
_diffrn_orient_matrix_UB_23 0.0501166000
_diffrn_orient_matrix_UB_31 0.1247031000
_diffrn_orient_matrix_UB_32 0.0657582000
_diffrn_orient_matrix_UB_33 -0.0376266000
_diffrn_radiation_monochromator mirror
_diffrn_radiation_probe x-ray
_diffrn_radiation_type CuK\a
_diffrn_radiation_wavelength 1.54184
_diffrn_reflns_av_R_equivalents 0.0506
_diffrn_reflns_av_unetI/netI 0.0317
_diffrn_reflns_Laue_measured_fraction_full 1.000
_diffrn_reflns_Laue_measured_fraction_max 1.000
_diffrn_reflns_limit_h_max 10
_diffrn_reflns_limit_h_min -9
_diffrn_reflns_limit_k_max 17
_diffrn_reflns_limit_k_min -17
_diffrn_reflns_limit_l_max 16
_diffrn_reflns_limit_l_min -17
_diffrn_reflns_number 16922
_diffrn_reflns_point_group_measured_fraction_full 1.000
_diffrn_reflns_point_group_measured_fraction_max 1.000
_diffrn_reflns_theta_full 67.684
_diffrn_reflns_theta_max 69.989
_diffrn_reflns_theta_min 4.455
_diffrn_source 'micro-focus sealed X-ray tube'
_diffrn_source_type 'PhotonJet (Cu) X-ray Source'
_exptl_absorpt_coefficient_mu 16.867
_exptl_absorpt_correction_T_max 1.00000
_exptl_absorpt_correction_T_min 0.66263
_exptl_absorpt_correction_type multi-scan
_exptl_absorpt_process_details
;
CrysAlisPro 1.171.40.84a (Rigaku Oxford Diffraction, 2020)
Empirical absorption correction using spherical harmonics,
implemented in SCALE3 ABSPACK scaling algorithm.
;
_exptl_crystal_colour 'clear colourless'
_exptl_crystal_colour_lustre clear
_exptl_crystal_colour_primary colourless
_exptl_crystal_density_diffrn 1.860
_exptl_crystal_description prism
_exptl_crystal_F_000 904
_exptl_crystal_size_max 0.14
_exptl_crystal_size_mid 0.08
_exptl_crystal_size_min 0.06
_refine_diff_density_max 0.612
_refine_diff_density_min -0.585
_refine_diff_density_rms 0.096
_refine_ls_extinction_method none
_refine_ls_goodness_of_fit_ref 1.049
_refine_ls_hydrogen_treatment constr
_refine_ls_matrix_type full
_refine_ls_number_parameters 211
_refine_ls_number_reflns 3129
_refine_ls_number_restraints 0
_refine_ls_restrained_S_all 1.049
_refine_ls_R_factor_all 0.0260
_refine_ls_R_factor_gt 0.0252
_refine_ls_shift/su_max 0.001
_refine_ls_shift/su_mean 0.000
_refine_ls_structure_factor_coef Fsqd
_refine_ls_weighting_details 'w=1/[\s^2^(Fo^2^)+(0.0378P)^2^+0.9776P] where P=(Fo^2^+2Fc^2^)/3'
_refine_ls_weighting_scheme calc
_refine_ls_wR_factor_gt 0.0653
_refine_ls_wR_factor_ref 0.0659
_reflns_Friedel_coverage 0.000
_reflns_number_gt 3031
_reflns_number_total 3129
_reflns_threshold_expression 'I > 2\s(I)'
_cod_data_source_file d1ob01158h2.cif
_cod_data_source_block '[5]OTf'
_cod_depositor_comments 'Adding full bibliography for 7158206--7158208.cif.'
_cod_database_code 7158207
_shelx_shelxl_version_number 2014/7
_chemical_oxdiff_formula 'C12 H10 N2 I1 S1 O3 F3'
_shelx_space_group_comment
;
The symmetry employed for this shelxl refinement is uniquely defined
by the following loop, which should always be used as a source of
symmetry information in preference to the above space-group names.
They are only intended as comments.
;
_diffrn_oxdiff_digest_frames
;
01614d02cec8e7c926059f083e7597e60900089f093
;
_reflns_odcompleteness_completeness 99.86
_reflns_odcompleteness_iscentric 1
_reflns_odcompleteness_theta 74.33
_olex2_refinement_description
;
1. Fixed Uiso
 At 1.2 times of:
  All C(H) groups
 At 1.5 times of:
  All C(H,H,H) groups
2.a Aromatic/amide H refined with riding coordinates:
 C6(H6), C8(H8), C7(H7), C9(H9), C10(H10)
2.b Idealised Me refined as rotating group:
 C4(H4A,H4B,H4C), C11(H11A,H11B,H11C), C12(H12A,H12B,H12C)
;
_olex2_submission_special_instructions 'No special instructions were received'
_oxdiff_exptl_absorpt_empirical_details
;
Empirical correction (ABSPACK) includes:
- Absorption correction using spherical harmonics
- Frame scaling
;
_oxdiff_exptl_absorpt_empirical_full_max 1.344
_oxdiff_exptl_absorpt_empirical_full_min 0.762

loop_
_space_group_symop_operation_xyz
'x, y, z'
'-x, y+1/2, -z+1/2'
'-x, -y, -z'
'x, -y-1/2, z-1/2'

loop_
_atom_site_label
_atom_site_type_symbol
_atom_site_fract_x
_atom_site_fract_y
_atom_site_fract_z
_atom_site_U_iso_or_equiv
_atom_site_adp_type
_atom_site_occupancy
_atom_site_site_symmetry_order
_atom_site_calc_flag
_atom_site_refinement_flags_posn
_atom_site_refinement_flags_adp
_atom_site_refinement_flags_occupancy
_atom_site_disorder_assembly
_atom_site_disorder_group
I1 I 0.14289(2) 0.96848(2) 0.30177(2) 0.02425(8) Uani 1 1 d . . . . .
S1 S -0.30707(7) 1.10891(4) 0.25972(4) 0.01742(13) Uani 1 1 d . . . . .
F2 F -0.2682(2) 1.19887(12) 0.10066(11) 0.0335(4) Uani 1 1 d . . . . .
F3 F -0.0479(2) 1.16581(14) 0.18978(14) 0.0424(5) Uani 1 1 d . . . . .
O1 O -0.2204(2) 1.03027(12) 0.30724(15) 0.0240(4) Uani 1 1 d . . . . .
O3 O -0.2943(2) 1.19592(13) 0.31276(13) 0.0264(4) Uani 1 1 d . . . . .
F1 F -0.1778(3) 1.05708(14) 0.10684(14) 0.0543(6) Uani 1 1 d . . . . .
O2 O -0.4653(2) 1.08770(15) 0.21372(18) 0.0402(5) Uani 1 1 d . . . . .
N2 N 0.5892(2) 0.83278(14) 0.36716(14) 0.0166(4) Uani 1 1 d . . . . .
N1 N 0.5830(2) 0.83718(14) 0.26933(14) 0.0172(4) Uani 1 1 d . . . . .
C1 C 0.3667(3) 0.90548(16) 0.31024(18) 0.0169(4) Uani 1 1 d . . . . .
C6 C 0.7316(3) 0.69534(17) 0.44045(18) 0.0205(5) Uani 1 1 d . . . . .
H6 H 0.6518 0.6550 0.4082 0.025 Uiso 1 1 calc R . . . .
C5 C 0.7232(3) 0.79247(17) 0.42769(16) 0.0171(5) Uani 1 1 d . . . . .
C2 C 0.4570(3) 0.87507(16) 0.39349(17) 0.0166(5) Uani 1 1 d . . . . .
C8 C 0.9745(3) 0.7185(2) 0.54831(18) 0.0240(5) Uani 1 1 d . . . . .
H8 H 1.0609 0.6929 0.5908 0.029 Uiso 1 1 calc R . . . .
C7 C 0.8595(3) 0.65868(18) 0.50128(19) 0.0237(5) Uani 1 1 d . . . . .
H7 H 0.8684 0.5924 0.5108 0.028 Uiso 1 1 calc R . . . .
C4 C 0.4275(3) 0.87991(18) 0.49563(17) 0.0212(5) Uani 1 1 d . . . . .
H4A H 0.3943 0.8176 0.5164 0.032 Uiso 1 1 calc GR . . . .
H4B H 0.3422 0.9260 0.5023 0.032 Uiso 1 1 calc GR . . . .
H4C H 0.5264 0.8994 0.5355 0.032 Uiso 1 1 calc GR . . . .
C9 C 0.9649(3) 0.81540(19) 0.53407(19) 0.0239(5) Uani 1 1 d . . . . .
H9 H 1.0444 0.8558 0.5665 0.029 Uiso 1 1 calc R . . . .
C3 C 0.4481(3) 0.88098(16) 0.23286(17) 0.0170(5) Uani 1 1 d . . . . .
C10 C 0.8387(3) 0.85303(18) 0.47236(18) 0.0203(5) Uani 1 1 d . . . . .
H10 H 0.8318 0.9191 0.4610 0.024 Uiso 1 1 calc R . . . .
C11 C 0.7081(3) 0.7940(2) 0.22040(19) 0.0282(6) Uani 1 1 d . . . . .
H11A H 0.8136 0.8176 0.2485 0.042 Uiso 1 1 calc GR . . . .
H11B H 0.6904 0.8102 0.1520 0.042 Uiso 1 1 calc GR . . . .
H11C H 0.7045 0.7253 0.2278 0.042 Uiso 1 1 calc GR . . . .
C12 C 0.4056(3) 0.89764(19) 0.12800(18) 0.0235(5) Uani 1 1 d . . . . .
H12A H 0.4990 0.9237 0.1013 0.035 Uiso 1 1 calc GR . . . .
H12B H 0.3159 0.9424 0.1177 0.035 Uiso 1 1 calc GR . . . .
H12C H 0.3740 0.8378 0.0960 0.035 Uiso 1 1 calc GR . . . .
C13 C -0.1942(3) 1.13375(19) 0.15934(19) 0.0260(6) Uani 1 1 d . . . . .

loop_
_atom_site_aniso_label
_atom_site_aniso_U_11
_atom_site_aniso_U_22
_atom_site_aniso_U_33
_atom_site_aniso_U_23
_atom_site_aniso_U_13
_atom_site_aniso_U_12
I1 0.02183(12) 0.02430(12) 0.02567(12) 0.00007(5) -0.00081(7) 0.00770(5)
S1 0.0160(3) 0.0169(3) 0.0188(3) 0.0043(2) 0.0003(2) 0.0002(2)
F2 0.0493(10) 0.0314(9) 0.0208(7) 0.0111(6) 0.0089(7) 0.0166(7)
F3 0.0254(9) 0.0543(12) 0.0503(11) 0.0189(9) 0.0153(8) 0.0034(8)
O1 0.0251(10) 0.0197(9) 0.0269(10) 0.0093(7) 0.0016(8) 0.0045(7)
O3 0.0382(11) 0.0218(9) 0.0201(9) 0.0002(7) 0.0070(8) 0.0074(8)
F1 0.1000(18) 0.0355(10) 0.0304(10) -0.0043(8) 0.0201(11) 0.0307(11)
O2 0.0261(11) 0.0337(11) 0.0558(14) 0.0180(10) -0.0143(10) -0.0099(9)
N2 0.0170(9) 0.0202(10) 0.0129(9) 0.0013(7) 0.0036(8) 0.0005(8)
N1 0.0185(10) 0.0210(10) 0.0124(9) -0.0007(7) 0.0029(8) -0.0026(8)
C1 0.0156(11) 0.0143(11) 0.0206(12) 0.0009(9) 0.0011(9) 0.0010(9)
C6 0.0207(12) 0.0203(12) 0.0217(12) -0.0016(9) 0.0071(10) -0.0010(9)
C5 0.0159(11) 0.0221(12) 0.0142(11) 0.0015(9) 0.0050(9) 0.0011(9)
C2 0.0172(11) 0.0160(11) 0.0170(12) -0.0012(8) 0.0031(9) -0.0025(9)
C8 0.0172(12) 0.0357(14) 0.0197(12) 0.0061(10) 0.0043(10) 0.0084(10)
C7 0.0253(13) 0.0227(12) 0.0244(13) 0.0055(10) 0.0090(10) 0.0043(10)
C4 0.0241(13) 0.0229(12) 0.0172(12) -0.0002(9) 0.0049(10) 0.0015(10)
C9 0.0190(12) 0.0298(13) 0.0221(12) -0.0014(10) 0.0001(9) -0.0011(10)
C3 0.0196(11) 0.0146(10) 0.0167(11) -0.0005(9) 0.0017(9) -0.0048(9)
C10 0.0190(12) 0.0219(12) 0.0200(12) -0.0005(9) 0.0024(9) -0.0008(9)
C11 0.0211(13) 0.0470(17) 0.0176(12) -0.0014(11) 0.0071(10) 0.0056(11)
C12 0.0265(13) 0.0254(13) 0.0183(12) 0.0012(10) 0.0009(10) -0.0042(10)
C13 0.0351(15) 0.0229(13) 0.0205(12) 0.0032(10) 0.0057(11) 0.0114(11)

loop_
_atom_type_symbol
_atom_type_description
_atom_type_scat_dispersion_real
_atom_type_scat_dispersion_imag
_atom_type_scat_source
C C 0.0181 0.0091 'International Tables Vol C Tables 4.2.6.8 and 6.1.1.4'
H H 0.0000 0.0000 'International Tables Vol C Tables 4.2.6.8 and 6.1.1.4'
F F 0.0727 0.0534 'International Tables Vol C Tables 4.2.6.8 and 6.1.1.4'
I I -0.3257 6.8362 'International Tables Vol C Tables 4.2.6.8 and 6.1.1.4'
N N 0.0311 0.0180 'International Tables Vol C Tables 4.2.6.8 and 6.1.1.4'
O O 0.0492 0.0322 'International Tables Vol C Tables 4.2.6.8 and 6.1.1.4'
S S 0.3331 0.5567 'International Tables Vol C Tables 4.2.6.8 and 6.1.1.4'

loop_
_geom_angle_atom_site_label_1
_geom_angle_atom_site_label_2
_geom_angle_atom_site_label_3
_geom_angle
_geom_angle_site_symmetry_1
_geom_angle_site_symmetry_3
_geom_angle_publ_flag
C1 I1 O1 169.31(7) . . ?
O1 S1 C13 103.03(12) . . ?
O3 S1 O1 114.91(12) . . ?
O3 S1 C13 102.83(12) . . ?
O2 S1 O1 115.45(12) . . ?
O2 S1 O3 114.72(13) . . ?
O2 S1 C13 103.41(14) . . ?
S1 O1 I1 128.95(10) . . ?
N1 N2 C5 122.65(18) . . ?
C2 N2 N1 108.92(19) . . ?
C2 N2 C5 128.37(19) . . ?
N2 N1 C11 120.9(2) . . ?
C3 N1 N2 109.30(18) . . ?
C3 N1 C11 129.7(2) . . ?
C2 C1 I1 125.58(18) . . ?
C2 C1 C3 108.1(2) . . ?
C3 C1 I1 126.18(18) . . ?
C5 C6 H6 120.8 . . ?
C7 C6 H6 120.8 . . ?
C7 C6 C5 118.3(2) . . ?
C6 C5 N2 119.5(2) . . ?
C10 C5 N2 118.2(2) . . ?
C10 C5 C6 122.3(2) . . ?
N2 C2 C1 106.8(2) . . ?
N2 C2 C4 121.7(2) . . ?
C1 C2 C4 131.5(2) . . ?
C7 C8 H8 119.6 . . ?
C9 C8 H8 119.6 . . ?
C9 C8 C7 120.7(2) . . ?
C6 C7 C8 120.1(2) . . ?
C6 C7 H7 119.9 . . ?
C8 C7 H7 119.9 . . ?
C2 C4 H4A 109.5 . . ?
C2 C4 H4B 109.5 . . ?
C2 C4 H4C 109.5 . . ?
H4A C4 H4B 109.5 . . ?
H4A C4 H4C 109.5 . . ?
H4B C4 H4C 109.5 . . ?
C8 C9 H9 120.1 . . ?
C10 C9 C8 119.7(3) . . ?
C10 C9 H9 120.1 . . ?
N1 C3 C1 106.8(2) . . ?
N1 C3 C12 122.7(2) . . ?
C1 C3 C12 130.5(2) . . ?
C5 C10 C9 118.7(2) . . ?
C5 C10 H10 120.6 . . ?
C9 C10 H10 120.6 . . ?
N1 C11 H11A 109.5 . . ?
N1 C11 H11B 109.5 . . ?
N1 C11 H11C 109.5 . . ?
H11A C11 H11B 109.5 . . ?
H11A C11 H11C 109.5 . . ?
H11B C11 H11C 109.5 . . ?
C3 C12 H12A 109.5 . . ?
C3 C12 H12B 109.5 . . ?
C3 C12 H12C 109.5 . . ?
H12A C12 H12B 109.5 . . ?
H12A C12 H12C 109.5 . . ?
H12B C12 H12C 109.5 . . ?
F2 C13 S1 111.31(18) . . ?
F3 C13 S1 111.34(19) . . ?
F3 C13 F2 107.5(2) . . ?
F3 C13 F1 107.6(2) . . ?
F1 C13 S1 111.7(2) . . ?
F1 C13 F2 107.1(2) . . ?

loop_
_geom_bond_atom_site_label_1
_geom_bond_atom_site_label_2
_geom_bond_distance
_geom_bond_site_symmetry_2
_geom_bond_publ_flag
I1 O1 3.176(2) . ?
I1 C1 2.066(2) . ?
S1 O1 1.4459(18) . ?
S1 O3 1.4362(19) . ?
S1 O2 1.432(2) . ?
S1 C13 1.825(3) . ?
F2 C13 1.336(3) . ?
F3 C13 1.327(4) . ?
F1 C13 1.328(3) . ?
N2 N1 1.368(3) . ?
N2 C5 1.438(3) . ?
N2 C2 1.350(3) . ?
N1 C3 1.333(3) . ?
N1 C11 1.457(3) . ?
C1 C2 1.379(3) . ?
C1 C3 1.396(3) . ?
C6 H6 0.9500 . ?
C6 C5 1.388(3) . ?
C6 C7 1.384(4) . ?
C5 C10 1.383(4) . ?
C2 C4 1.486(3) . ?
C8 H8 0.9500 . ?
C8 C7 1.387(4) . ?
C8 C9 1.387(4) . ?
C7 H7 0.9500 . ?
C4 H4A 0.9800 . ?
C4 H4B 0.9800 . ?
C4 H4C 0.9800 . ?
C9 H9 0.9500 . ?
C9 C10 1.386(4) . ?
C3 C12 1.488(3) . ?
C10 H10 0.9500 . ?
C11 H11A 0.9800 . ?
C11 H11B 0.9800 . ?
C11 H11C 0.9800 . ?
C12 H12A 0.9800 . ?
C12 H12B 0.9800 . ?
C12 H12C 0.9800 . ?
